data_4517729
loop_
_publ_author_name
'Ma, Wen'
'Hu, Bing'
'Li, Ji-Long'
'Zhang, Zhi-Zhuan'
'Zeng, Xi'
'Jin, Jiance'
'Li, Zhong'
'Zheng, Shou-Tian'
'Feng, Mei-Ling'
'Huang, Xiao-Ying'

_publ_section_title
;
 The Uptake of Hazardous Metal Ions into a High-nuclearity Cluster Based
 Compound with Structural Transformation and Proton Conduction.
;
_journal_name_full 'ACS applied materials &amp; interfaces'
_journal_paper_doi 10.1021/acsami.0c06082
_journal_year 2020
_chemical_absolute_configuration ad
_chemical_formula_sum 'C48 H138 Cd7 O157 Sb24 U3'
_chemical_formula_weight 7650.47
_space_group_crystal_system hexagonal
_space_group_IT_number 173
_space_group_name_Hall 'P 6c'
_space_group_name_H-M_alt 'P 63'
_atom_sites_solution_hydrogens mixed
_audit_creation_method SHELXL-2018/3
_cell_angle_alpha 90
_cell_angle_beta 90
_cell_angle_gamma 120
_cell_formula_units_Z 4
_cell_length_a 24.9433(11)
_cell_length_b 24.9433(11)
_cell_length_c 32.281(5)
_cell_measurement_reflns_used 21279
_cell_measurement_temperature 100(2)
_cell_measurement_theta_max 56.6990
_cell_measurement_theta_min 2.1940
_cell_volume 17393(3)
_computing_structure_refinement 'SHELXL-2018/3 (Sheldrick, 2018)'
_diffrn_ambient_temperature 100(2)
_diffrn_measured_fraction_theta_full 1.000
_diffrn_measured_fraction_theta_max 0.972
_diffrn_measurement_device_type 'ROD, Synergy Custom system, HyPix'
_diffrn_measurement_method '\w scans'
_diffrn_radiation_type GaK\a
_diffrn_radiation_wavelength 1.3405
_diffrn_reflns_av_R_equivalents 0.1601
_diffrn_reflns_av_unetI/netI 0.0908
_diffrn_reflns_Laue_measured_fraction_full 1.000
_diffrn_reflns_Laue_measured_fraction_max 0.972
_diffrn_reflns_limit_h_max 32
_diffrn_reflns_limit_h_min -30
_diffrn_reflns_limit_k_max 31
_diffrn_reflns_limit_k_min -32
_diffrn_reflns_limit_l_max 41
_diffrn_reflns_limit_l_min -39
_diffrn_reflns_number 123630
_diffrn_reflns_point_group_measured_fraction_full 0.910
_diffrn_reflns_point_group_measured_fraction_max 0.875
_diffrn_reflns_theta_full 53.543
_diffrn_reflns_theta_max 61.197
_diffrn_reflns_theta_min 2.140
_diffrn_source 'micro-focus metaljet'
_exptl_absorpt_coefficient_mu 31.002
_exptl_absorpt_correction_T_max 1.00000
_exptl_absorpt_correction_T_min 0.26623
_exptl_absorpt_correction_type multi-scan
_exptl_absorpt_process_details
;
CrysAlisPro 1.171.40.59a (Rigaku Oxford Diffraction, 2019)
Empirical absorption correction using spherical harmonics,
 implemented in SCALE3 ABSPACK scaling algorithm.
;
_exptl_crystal_colour light-yellow
_exptl_crystal_density_diffrn 2.922
_exptl_crystal_description sheet
_exptl_crystal_F_000 14072
_exptl_crystal_size_max 0.100
_exptl_crystal_size_mid 0.050
_exptl_crystal_size_min 0.030
_refine_diff_density_max 1.517
_refine_diff_density_min -1.277
_refine_diff_density_rms 0.222
_refine_ls_abs_structure_details
;
 Flack x determined using 5846 quotients [(I+)-(I-)]/[(I+)+(I-)]
 (Parsons, Flack and Wagner, Acta Cryst. B69 (2013) 249-259).
;
_refine_ls_abs_structure_Flack 0.013(11)
_refine_ls_extinction_coef 0.000042(5)
_refine_ls_extinction_expression Fc^*^=kFc[1+0.001xFc^2^\l^3^/sin(2\q)]^-1/4^
_refine_ls_extinction_method 'SHELXL-2018/3 (Sheldrick 2018)'
_refine_ls_goodness_of_fit_ref 1.125
_refine_ls_hydrogen_treatment constr
_refine_ls_matrix_type full
_refine_ls_number_parameters 1125
_refine_ls_number_reflns 23812
_refine_ls_number_restraints 1771
_refine_ls_restrained_S_all 1.103
_refine_ls_R_factor_all 0.0842
_refine_ls_R_factor_gt 0.0671
_refine_ls_shift/su_max 0.001
_refine_ls_shift/su_mean 0.000
_refine_ls_structure_factor_coef Fsqd
_refine_ls_weighting_details 'w=1/[\s^2^(Fo^2^)+(0.0800P)^2^+4.0000P] where P=(Fo^2^+2Fc^2^)/3'
_refine_ls_weighting_scheme calc
_refine_ls_wR_factor_gt 0.1520
_refine_ls_wR_factor_ref 0.1609
_reflns_Friedel_coverage 0.770
_reflns_Friedel_fraction_full 0.817
_reflns_Friedel_fraction_max 0.775
_reflns_number_gt 19311
_reflns_number_total 23812
_reflns_threshold_expression 'I > 2\s(I)'
_cod_data_source_file am0c06082_si_007.cif
_cod_data_source_block x_sq
_cod_original_cell_volume 17394(3)
_cod_database_code 4517729
_shelx_shelxl_version_number 2018/3
_shelx_space_group_comment
;
The symmetry employed for this shelxl refinement is uniquely defined
by the following loop, which should always be used as a source of
symmetry information in preference to the above space-group names.
They are only intended as comments.
;
_shelx_estimated_absorpt_t_min 0.148
_shelx_estimated_absorpt_t_max 0.456

loop_
_space_group_symop_operation_xyz
'x, y, z'
'x-y, x, z+1/2'
'-y, x-y, z'
'-x, -y, z+1/2'
'-x+y, -x, z'
'y, -x+y, z+1/2'

loop_
_atom_site_label
_atom_site_type_symbol
_atom_site_fract_x
_atom_site_fract_y
_atom_site_fract_z
_atom_site_U_iso_or_equiv
_atom_site_adp_type
_atom_site_occupancy
_atom_site_site_symmetry_order
_atom_site_calc_flag
_atom_site_refinement_flags_posn
_atom_site_refinement_flags_adp
_atom_site_refinement_flags_occupancy
_atom_site_disorder_assembly
_atom_site_disorder_group
Cd1 Cd 0.28483(11) 0.35216(10) 0.35126(8) 0.0369(5) Uani 1 1 d . . . . .
Cd2 Cd 0.000000 0.000000 0.40617(12) 0.0312(7) Uani 1 3 d S T P . .
Cd3 Cd 0.17017(10) 0.04260(10) 0.42786(8) 0.0367(5) Uani 1 1 d . . . . .
Cd4 Cd 0.62082(14) 0.59076(16) 0.20304(13) 0.0769(11) Uani 1 1 d . . . . .
Cd5 Cd 0.333333 0.666667 0.15459(13) 0.0340(8) Uani 1 3 d S T P . .
Cd6 Cd 0.50324(10) 0.79389(10) 0.13377(8) 0.0360(5) Uani 1 1 d . . . . .
Sb1 Sb -0.00989(11) 0.09347(11) 0.31562(7) 0.0442(5) Uani 1 1 d . . . . .
Sb2 Sb 0.11246(9) 0.14678(9) 0.39179(7) 0.0370(5) Uani 1 1 d . . . . .
Sb3 Sb 0.11217(9) 0.11071(11) 0.49382(7) 0.0398(5) Uani 1 1 d . . . . .
Sb4 Sb 0.16053(11) -0.09430(10) 0.44892(9) 0.0498(6) Uani 1 1 d . . . . .
Sb5 Sb 0.30731(11) 0.02978(11) 0.47082(10) 0.0535(6) Uani 1 1 d . . . . .
Sb6 Sb 0.23990(10) 0.10500(11) 0.53149(9) 0.0492(6) Uani 1 1 d . . . . .
Sb7 Sb 0.25531(11) 0.12552(12) 0.34535(9) 0.0523(6) Uani 1 1 d . . . . .
Sb8 Sb 0.33191(10) 0.18163(11) 0.44034(9) 0.0485(6) Uani 1 1 d . . . . .
Sb9 Sb 0.32756(11) 0.56351(10) 0.24503(7) 0.0428(5) Uani 1 1 d . . . . .
Sb10 Sb 0.44695(9) 0.63349(9) 0.16897(7) 0.0362(4) Uani 1 1 d . . . . .
Sb11 Sb 0.44522(10) 0.66789(11) 0.06682(7) 0.0398(5) Uani 1 1 d . . . . .
Sb12 Sb 0.57337(10) 0.80107(11) 0.02951(8) 0.0460(5) Uani 1 1 d . . . . .
Sb13 Sb 0.66378(10) 0.81606(11) 0.12187(8) 0.0445(6) Uani 1 1 d . . . . .
Sb14 Sb 0.59029(10) 0.80054(11) 0.21652(8) 0.0437(5) Uani 1 1 d . . . . .
Sb15 Sb 0.49246(10) 0.92056(10) 0.11072(8) 0.0448(5) Uani 1 1 d . . . . .
Sb16 Sb 0.63934(10) 0.94312(10) 0.08868(8) 0.0437(5) Uani 1 1 d . . . . .
O1 O 0.1676(13) 0.2868(14) 0.3692(8) 0.067(6) Uani 1 1 d D U . . .
O2 O 0.1995(11) 0.3322(13) 0.3084(8) 0.061(5) Uani 1 1 d D U . . .
O3 O 0.0572(11) 0.2567(12) 0.3617(8) 0.056(6) Uani 1 1 d D U . . .
H3B H 0.019122 0.243117 0.358640 0.083 Uiso 1 1 calc R U . . .
O4 O 0.0712(11) 0.1773(12) 0.3108(8) 0.049(5) Uani 1 1 d . U . . .
O5 O -0.0362(11) 0.1513(11) 0.2773(8) 0.054(5) Uani 1 1 d D U . . .
O6 O -0.0075(17) 0.2465(15) 0.2562(11) 0.095(9) Uani 1 1 d D U . . .
O7 O 0.1746(12) 0.1712(12) 0.5432(8) 0.055(5) Uani 1 1 d D U . . .
O8 O 0.2375(17) 0.2712(16) 0.5586(12) 0.093(10) Uani 1 1 d D U . . .
O9 O 0.1691(11) 0.1868(11) 0.4628(8) 0.045(4) Uani 1 1 d . U . . .
O10 O 0.2899(11) 0.2072(11) 0.4830(8) 0.046(4) Uani 1 1 d . U . . .
O11 O 0.3259(11) 0.2626(12) 0.4085(8) 0.049(5) Uani 1 1 d D U . . .
O12 O 0.2746(13) 0.3158(13) 0.4186(9) 0.065(6) Uani 1 1 d D U . . .
O13 O 0.1573(12) 0.0466(13) 0.5757(8) 0.061(6) Uani 1 1 d D U . . .
O14 O 0.0936(12) -0.0453(14) 0.5939(9) 0.070(7) Uani 1 1 d D U . . .
O15 O 0.2401(13) 0.0271(13) 0.5367(8) 0.056(5) Uani 1 1 d . U . . .
O16 O 0.1311(12) -0.0891(12) 0.5028(8) 0.055(5) Uani 1 1 d . U . . .
O17 O 0.2293(12) -0.1014(14) 0.4926(8) 0.059(5) Uani 1 1 d D U . . .
O18 O 0.2429(12) -0.1088(13) 0.5602(8) 0.059(6) Uani 1 1 d D U . . .
O19 O 0.3181(14) -0.0311(14) 0.4260(9) 0.070(6) Uani 1 1 d D U . . .
O20 O 0.3449(15) -0.0362(16) 0.3596(11) 0.084(8) Uani 1 1 d D U . . .
O21 O 0.3520(12) 0.0816(12) 0.4201(9) 0.056(5) Uani 1 1 d . U . . .
O22 O 0.2819(12) 0.0628(12) 0.3484(9) 0.055(5) Uani 1 1 d . U . . .
O23 O 0.3681(13) 0.1832(13) 0.3545(9) 0.065(6) Uani 1 1 d D U . . .
O24 O 0.4438(12) 0.1742(15) 0.3373(11) 0.079(8) Uani 1 1 d D U . . .
O25 O 0.2882(18) 0.417(2) 0.4050(14) 0.119(11) Uani 1 1 d . U . . .
H25A H 0.293848 0.408690 0.432828 0.143 Uiso 1 1 calc R U . . .
H25B H 0.283986 0.452267 0.398920 0.143 Uiso 1 1 calc R U . . .
O26 O 0.2871(14) 0.2860(14) 0.3296(11) 0.087(8) Uani 1 1 d . U . . .
H26B H 0.309384 0.290476 0.304718 0.104 Uiso 1 1 calc R U . . .
H26C H 0.265958 0.246958 0.343057 0.104 Uiso 1 1 calc R U . . .
O27 O -0.0553(10) 0.1098(11) 0.3583(7) 0.041(4) Uani 1 1 d . U . . .
O28 O 0.0381(10) 0.0836(9) 0.3631(6) 0.039(4) Uani 1 1 d . U . . .
O29 O 0.0955(9) 0.0790(9) 0.4331(6) 0.033(4) Uani 1 1 d . U . . .
O30 O 0.1720(10) 0.0795(11) 0.4914(7) 0.044(4) Uani 1 1 d . U . . .
O31 O 0.2966(12) 0.1062(12) 0.4804(8) 0.048(4) Uani 1 1 d . U . . .
O32 O 0.2534(10) 0.1322(11) 0.4052(7) 0.042(4) Uani 1 1 d . U . . .
O33 O 0.2217(12) -0.0093(12) 0.4446(8) 0.050(4) Uani 1 1 d . U . . .
O34 O 0.1058(11) -0.0637(10) 0.4274(7) 0.045(5) Uani 1 1 d . U . . .
O35 O 0.3440(13) 0.4154(13) 0.3001(9) 0.066(6) Uani 1 1 d . U . . .
O36 O 0.3036(13) 0.4739(12) 0.2824(9) 0.058(5) Uani 1 1 d . U . . .
O37 O 0.4019(13) 0.5605(12) 0.2453(9) 0.057(5) Uani 1 1 d . U . . .
O38 O 0.3981(13) 0.4688(12) 0.1917(9) 0.054(6) Uani 1 1 d . U . . .
H38A H 0.360221 0.442496 0.193391 0.080 Uiso 1 1 calc R U . . .
O39 O 0.514(2) 0.483(2) 0.2079(13) 0.127(10) Uani 1 1 d D U . . .
O40 O 0.5138(19) 0.5605(17) 0.2007(12) 0.104(8) Uani 1 1 d D U . . .
O41 O 0.6174(13) 0.6280(11) 0.1380(8) 0.058(5) Uani 1 1 d D U . . .
O42 O 0.6495(11) 0.7265(12) 0.1553(8) 0.052(5) Uani 1 1 d D U . . .
O43 O 0.6255(10) 0.7514(10) 0.0786(7) 0.037(4) Uani 1 1 d . U . . .
O44 O 0.5080(11) 0.6487(10) 0.0953(7) 0.044(4) Uani 1 1 d . U . . .
O45 O 0.5032(11) 0.6655(12) 0.0123(8) 0.051(5) Uani 1 1 d D U . . .
O46 O 0.5720(11) 0.6353(13) 0.0006(8) 0.055(6) Uani 1 1 d D U . . .
O47 O 0.6915(11) 0.8455(12) 0.2063(7) 0.050(5) Uani 1 1 d . U . . .
O48 O 0.7822(14) 0.9500(15) 0.2125(9) 0.074(8) Uani 1 1 d . U . . .
O49 O 0.6191(11) 0.8945(11) 0.2134(7) 0.044(4) Uani 1 1 d . U . . .
O50 O 0.6851(12) 0.9323(12) 0.1344(8) 0.057(5) Uani 1 1 d . U . . .
O51 O 0.6435(12) 1.0203(12) 0.1354(8) 0.058(5) Uani 1 1 d D U . . .
O52 O 0.6703(13) 1.0458(13) 0.1998(8) 0.061(6) Uani 1 1 d D U . . .
O53 O 0.5602(13) 0.9955(12) 0.0609(9) 0.057(5) Uani 1 1 d . U . . .
O54 O 0.5584(16) 0.9975(18) -0.0141(10) 0.091(9) Uani 1 1 d . U . . .
O55 O 0.4626(12) 0.8804(13) 0.0500(8) 0.053(5) Uani 1 1 d . U . . .
O56 O 0.5655(12) 0.8783(12) 0.0202(7) 0.055(5) Uani 1 1 d . U . . .
O57 O 0.4843(13) 0.7681(12) -0.0134(9) 0.066(6) Uani 1 1 d D U . . .
O58 O 0.4493(14) 0.8309(15) -0.0485(10) 0.078(7) Uani 1 1 d D U . . .
O59 O 0.651(2) 0.5477(15) 0.2599(12) 0.135(14) Uani 1 1 d . U . . .
H59A H 0.667914 0.566556 0.285341 0.162 Uiso 1 1 d R U . . .
H59B H 0.642854 0.507526 0.254501 0.162 Uiso 1 1 d R U . . .
O61 O 0.2792(10) 0.4978(11) 0.2015(7) 0.044(5) Uani 1 1 d . U . . .
O62 O 0.3748(10) 0.6287(10) 0.1996(6) 0.035(4) Uani 1 1 d . U . . .
O63 O 0.4315(9) 0.6864(9) 0.1300(6) 0.032(4) Uani 1 1 d . U . . .
O64 O 0.5015(10) 0.7573(11) 0.0665(6) 0.041(4) Uani 1 1 d . U . . .
O65 O 0.6269(10) 0.8516(10) 0.0764(7) 0.038(4) Uani 1 1 d . U . . .
O66 O 0.4369(8) 0.8301(9) 0.1327(6) 0.028(3) Uani 1 1 d . U . . .
O67 O 0.5557(10) 0.8938(11) 0.1152(7) 0.044(4) Uani 1 1 d . U . . .
O68 O 0.5924(10) 0.7956(11) 0.1549(7) 0.041(4) Uani 1 1 d . U . . .
C1 C 0.1566(12) 0.3026(13) 0.3336(8) 0.039(7) Uani 1 1 d D U . . .
C2 C 0.0881(13) 0.2816(17) 0.3240(8) 0.074(12) Uani 1 1 d D U . . .
H2A H 0.082392 0.316280 0.313818 0.089 Uiso 1 1 calc R U . . .
C3 C 0.0685(15) 0.2303(15) 0.2922(11) 0.053(9) Uani 1 1 d D U . . .
H3A H 0.098904 0.246704 0.268863 0.064 Uiso 1 1 calc R U . . .
C4 C 0.0044(12) 0.2082(12) 0.2743(10) 0.041(7) Uani 1 1 d D U . . .
C5 C 0.2072(15) 0.2272(13) 0.5343(11) 0.053(9) Uani 1 1 d D U . . .
C6 C 0.2161(15) 0.2415(17) 0.4882(11) 0.046(8) Uani 1 1 d . U . . .
H6A H 0.209986 0.277539 0.482675 0.055 Uiso 1 1 calc R U . . .
C7 C 0.2790(13) 0.2577(14) 0.4735(9) 0.031(6) Uani 1 1 d . U . . .
H7A H 0.308042 0.292197 0.492000 0.038 Uiso 1 1 calc R U . . .
C8 C 0.2975(15) 0.2828(15) 0.4306(10) 0.046(8) Uani 1 1 d D U . . .
C9 C 0.144(2) -0.0089(16) 0.577(2) 0.12(2) Uani 1 1 d D U . . .
C12 C 0.2148(16) -0.1059(19) 0.5297(9) 0.062(10) Uani 1 1 d D U . . .
C13 C 0.332(2) -0.0116(16) 0.3896(10) 0.072(13) Uani 1 1 d D U . . .
C14 C 0.365(2) 0.0585(15) 0.3856(12) 0.064(11) Uani 1 1 d D U . . .
H14B H 0.410283 0.075245 0.384094 0.077 Uiso 1 1 calc R U . . .
C15 C 0.3438(12) 0.0768(12) 0.3464(9) 0.040(7) Uani 1 1 d D U . . .
H15B H 0.346804 0.057166 0.320137 0.048 Uiso 1 1 d DR U . . .
C16 C 0.3862(14) 0.1470(13) 0.3403(15) 0.078(14) Uani 1 1 d D U . . .
C17 C 0.3459(19) 0.467(2) 0.2834(16) 0.084(14) Uani 1 1 d D U . . .
C18 C 0.4060(15) 0.5085(15) 0.2609(10) 0.049(8) Uani 1 1 d D U . . .
H18B H 0.439244 0.525302 0.282450 0.059 Uiso 1 1 calc R U . . .
C19 C 0.4248(15) 0.4763(19) 0.2292(13) 0.066(11) Uani 1 1 d D U . . .
H19B H 0.413860 0.434545 0.240253 0.079 Uiso 1 1 calc R U . . .
C20 C 0.4953(13) 0.5154(14) 0.2262(9) 0.039(7) Uani 1 1 d D U . . .
C21 C 0.627(2) 0.6817(14) 0.1301(10) 0.069(12) Uani 1 1 d D U . . .
C22 C 0.6153(15) 0.6899(16) 0.0838(10) 0.052(9) Uani 1 1 d D U . . .
H22B H 0.645115 0.684588 0.066025 0.062 Uiso 1 1 calc R U . . .
C23 C 0.5496(17) 0.642(2) 0.0714(11) 0.071(12) Uani 1 1 d D U . . .
H23B H 0.543419 0.599827 0.075278 0.086 Uiso 1 1 calc R U . . .
C24 C 0.5437(15) 0.6531(17) 0.0253(9) 0.056(10) Uani 1 1 d D U . . .
C25 C 0.7219(15) 0.9072(16) 0.2098(9) 0.044(8) Uani 1 1 d D U . . .
C26 C 0.684(2) 0.939(2) 0.2124(12) 0.078(13) Uani 1 1 d D U . . .
H26A H 0.696001 0.967031 0.236973 0.094 Uiso 1 1 calc R U . . .
C27 C 0.7001(17) 0.9753(16) 0.1724(10) 0.053(9) Uani 1 1 d D U . . .
H27A H 0.745790 1.004520 0.172568 0.063 Uiso 1 1 calc R U . . .
C28 C 0.6685(17) 1.0136(18) 0.1678(9) 0.058(11) Uani 1 1 d D U . . .
C29 C 0.5418(17) 0.9787(15) 0.0240(12) 0.062(10) Uani 1 1 d D U . . .
C30 C 0.4929(14) 0.9114(12) 0.0163(9) 0.037(7) Uani 1 1 d D U . . .
H30B H 0.461259 0.912351 -0.002199 0.044 Uiso 1 1 calc R U . . .
C31 C 0.5200(16) 0.8783(16) -0.0077(12) 0.055(9) Uani 1 1 d D U . . .
H31B H 0.542850 0.904842 -0.031988 0.066 Uiso 1 1 calc R U . . .
C32 C 0.477(2) 0.8129(16) -0.0240(14) 0.084(14) Uani 1 1 d D U . . .
C11 C 0.1642(17) -0.0893(19) 0.5381(13) 0.082(14) Uani 1 1 d D U . . .
H11A H 0.133120 -0.123536 0.555895 0.099 Uiso 1 1 calc R U . . .
C10 C 0.1888(17) -0.0309(17) 0.5645(11) 0.058(10) Uani 1 1 d D U . . .
H10A H 0.209161 -0.035495 0.589913 0.069 Uiso 1 1 calc R U . . .
O60 O -0.0505(12) 0.2632(13) 0.2006(8) 0.061(7) Uani 1 1 d . U . . .
U1 U 0.6231(5) 1.1050(4) 0.1980(4) 0.154(3) Uani 0.3333 1 d . U P . .
U2A U 0.3359(12) -0.1167(9) 0.5212(7) 0.152(7) Uani 0.1667 1 d . U P . .
U2B U 0.2804(10) -0.1750(10) 0.5475(7) 0.152(7) Uani 0.1667 1 d . U P . .
U3 U 0.3786(5) 0.7226(6) -0.0815(4) 0.170(4) Uani 0.3333 1 d . U P . .

loop_
_atom_site_aniso_label
_atom_site_aniso_U_11
_atom_site_aniso_U_22
_atom_site_aniso_U_33
_atom_site_aniso_U_23
_atom_site_aniso_U_13
_atom_site_aniso_U_12
Cd1 0.0310(11) 0.0206(9) 0.0519(12) 0.0177(9) 0.0102(10) 0.0075(9)
Cd2 0.0270(10) 0.0270(10) 0.0395(18) 0.000 0.000 0.0135(5)
Cd3 0.0246(10) 0.0276(11) 0.0566(13) 0.0017(10) 0.0014(9) 0.0122(9)
Cd4 0.0390(15) 0.0642(19) 0.131(3) 0.029(2) 0.0027(17) 0.0285(14)
Cd5 0.0255(10) 0.0255(10) 0.051(2) 0.000 0.000 0.0127(5)
Cd6 0.0251(10) 0.0268(11) 0.0546(13) 0.0026(10) 0.0011(10) 0.0119(9)
Sb1 0.0410(12) 0.0398(12) 0.0492(12) 0.0064(10) 0.0003(10) 0.0182(10)
Sb2 0.0258(10) 0.0294(10) 0.0546(12) 0.0019(9) 0.0039(9) 0.0130(8)
Sb3 0.0266(10) 0.0412(12) 0.0519(12) -0.0063(10) -0.0051(9) 0.0171(9)
Sb4 0.0331(11) 0.0336(11) 0.0816(17) 0.0032(11) -0.0081(12) 0.0159(10)
Sb5 0.0282(11) 0.0384(12) 0.0947(19) -0.0008(12) -0.0123(12) 0.0172(10)
Sb6 0.0322(11) 0.0459(13) 0.0694(15) -0.0025(12) -0.0144(11) 0.0195(10)
Sb7 0.0401(12) 0.0416(13) 0.0728(15) 0.0139(12) 0.0225(12) 0.0186(11)
Sb8 0.0272(11) 0.0349(12) 0.0801(17) -0.0014(11) -0.0016(11) 0.0129(9)
Sb9 0.0359(11) 0.0337(11) 0.0541(12) 0.0005(10) 0.0019(10) 0.0139(9)
Sb10 0.0277(10) 0.0273(10) 0.0540(12) 0.0010(9) -0.0020(9) 0.0142(8)
Sb11 0.0287(10) 0.0334(11) 0.0538(12) -0.0044(10) 0.0039(9) 0.0128(9)
Sb12 0.0302(11) 0.0407(12) 0.0597(14) 0.0032(11) 0.0107(10) 0.0121(9)
Sb13 0.0268(11) 0.0383(12) 0.0683(15) 0.0049(11) 0.0059(10) 0.0164(9)
Sb14 0.0334(11) 0.0396(12) 0.0600(13) 0.0068(11) 0.0035(10) 0.0196(10)
Sb15 0.0300(11) 0.0314(11) 0.0750(16) 0.0113(11) 0.0101(11) 0.0168(9)
Sb16 0.0266(10) 0.0302(11) 0.0692(14) 0.0059(10) 0.0070(10) 0.0104(9)
O1 0.056(9) 0.068(9) 0.070(9) -0.002(8) 0.013(8) 0.026(7)
O2 0.048(8) 0.063(9) 0.063(9) 0.012(8) -0.004(7) 0.020(7)
O3 0.040(10) 0.060(12) 0.076(13) 0.012(10) 0.007(10) 0.032(9)
O4 0.044(8) 0.052(8) 0.057(8) 0.010(7) 0.004(7) 0.030(6)
O5 0.056(7) 0.055(7) 0.052(7) 0.008(6) -0.002(6) 0.029(5)
O6 0.096(16) 0.078(15) 0.083(15) 0.002(13) -0.011(14) 0.023(13)
O7 0.044(8) 0.060(9) 0.064(9) -0.006(8) -0.002(7) 0.027(7)
O8 0.081(16) 0.075(16) 0.116(18) -0.001(15) -0.016(15) 0.033(13)
O9 0.047(7) 0.042(7) 0.057(8) -0.006(6) -0.010(7) 0.032(6)
O10 0.041(7) 0.046(7) 0.061(8) 0.002(7) -0.002(6) 0.029(6)
O11 0.048(8) 0.051(8) 0.065(9) -0.002(7) 0.003(7) 0.037(7)
O12 0.064(9) 0.061(9) 0.074(9) -0.003(8) -0.002(8) 0.034(7)
O13 0.051(9) 0.070(10) 0.063(9) 0.007(8) -0.021(8) 0.031(7)
O14 0.047(12) 0.074(14) 0.071(14) 0.005(12) 0.011(11) 0.016(11)
O15 0.052(7) 0.060(8) 0.063(8) 0.003(7) -0.003(7) 0.032(6)
O16 0.047(8) 0.052(8) 0.066(9) -0.002(7) 0.007(7) 0.024(7)
O17 0.047(8) 0.063(9) 0.074(9) 0.008(8) -0.009(8) 0.034(7)
O18 0.053(9) 0.058(9) 0.066(10) 0.005(8) -0.004(8) 0.028(7)
O19 0.062(9) 0.069(10) 0.081(10) -0.003(9) 0.000(8) 0.033(8)
O20 0.069(14) 0.078(15) 0.114(17) -0.023(13) 0.010(13) 0.044(12)
O21 0.055(8) 0.051(8) 0.074(8) 0.003(7) 0.001(7) 0.035(6)
O22 0.051(8) 0.054(8) 0.066(9) 0.004(7) 0.012(7) 0.031(7)
O23 0.057(9) 0.055(9) 0.078(9) -0.004(8) 0.014(8) 0.025(7)
O24 0.055(13) 0.084(15) 0.113(17) 0.027(13) 0.024(12) 0.046(12)
O25 0.095(17) 0.107(17) 0.129(18) -0.015(16) -0.001(15) 0.031(14)
O26 0.069(14) 0.060(13) 0.114(16) 0.035(12) 0.027(13) 0.019(11)
O27 0.031(8) 0.048(8) 0.054(9) 0.005(7) 0.004(7) 0.028(6)
O28 0.034(8) 0.033(8) 0.051(8) 0.016(7) 0.006(7) 0.019(6)
O29 0.034(7) 0.032(7) 0.041(7) -0.011(6) -0.005(6) 0.022(6)
O30 0.041(6) 0.046(7) 0.051(7) 0.006(6) -0.010(6) 0.027(5)
O31 0.045(7) 0.045(8) 0.060(8) 0.003(7) -0.006(7) 0.027(6)
O32 0.046(7) 0.041(6) 0.045(7) -0.001(6) 0.007(6) 0.027(5)
O33 0.049(7) 0.052(7) 0.063(7) 0.004(6) -0.005(6) 0.035(5)
O34 0.045(8) 0.040(8) 0.050(8) 0.001(7) -0.002(7) 0.021(6)
O35 0.057(9) 0.065(9) 0.075(10) 0.001(8) 0.005(8) 0.029(7)
O36 0.054(9) 0.057(9) 0.071(9) 0.004(8) 0.003(8) 0.034(7)
O37 0.056(8) 0.051(8) 0.067(9) 0.002(7) 0.007(7) 0.028(7)
O38 0.062(12) 0.048(11) 0.075(13) -0.007(10) 0.003(10) 0.046(10)
O39 0.115(14) 0.123(14) 0.132(14) 0.007(11) 0.004(11) 0.052(10)
O40 0.098(11) 0.094(11) 0.114(11) 0.002(10) 0.006(10) 0.044(8)
O41 0.064(9) 0.048(8) 0.063(9) 0.005(8) 0.005(8) 0.029(7)
O42 0.046(8) 0.049(8) 0.066(8) 0.002(7) 0.000(7) 0.027(6)
O43 0.030(7) 0.034(7) 0.051(7) 0.005(6) -0.001(6) 0.020(5)
O44 0.046(7) 0.040(7) 0.045(7) 0.001(6) 0.008(6) 0.020(6)
O45 0.045(8) 0.042(8) 0.059(8) 0.006(8) 0.005(7) 0.017(7)
O46 0.031(10) 0.062(13) 0.080(14) -0.010(11) 0.014(10) 0.030(10)
O47 0.040(8) 0.057(8) 0.055(8) -0.001(7) -0.006(7) 0.025(7)
O48 0.064(11) 0.084(12) 0.060(11) -0.002(10) -0.006(9) 0.027(9)
O49 0.045(8) 0.048(8) 0.050(8) -0.005(7) -0.001(7) 0.031(6)
O50 0.051(8) 0.051(7) 0.064(8) -0.007(7) 0.000(7) 0.022(6)
O51 0.052(9) 0.056(9) 0.063(9) -0.006(8) 0.008(8) 0.024(7)
O52 0.057(7) 0.059(7) 0.064(8) -0.009(6) 0.001(6) 0.028(5)
O53 0.055(9) 0.047(8) 0.066(9) 0.010(8) 0.005(8) 0.022(7)
O54 0.074(15) 0.106(17) 0.085(15) 0.036(14) 0.009(13) 0.041(13)
O55 0.045(7) 0.053(7) 0.066(8) 0.004(7) 0.007(7) 0.028(6)
O56 0.048(7) 0.054(8) 0.052(8) 0.006(7) 0.001(7) 0.017(6)
O57 0.058(9) 0.063(9) 0.062(9) 0.001(8) 0.002(8) 0.018(7)
O58 0.066(10) 0.081(10) 0.086(11) -0.011(9) -0.007(9) 0.036(8)
O59 0.11(2) 0.16(2) 0.12(2) -0.009(19) -0.038(18) 0.060(18)
O61 0.033(8) 0.049(9) 0.044(8) -0.002(7) 0.009(7) 0.016(7)
O62 0.027(7) 0.037(8) 0.043(8) 0.004(7) 0.000(7) 0.017(6)
O63 0.029(6) 0.036(6) 0.037(6) 0.004(5) 0.002(5) 0.019(5)
O64 0.041(5) 0.038(5) 0.041(5) 0.009(5) -0.003(5) 0.017(4)
O65 0.037(6) 0.036(6) 0.045(6) -0.002(5) 0.001(5) 0.022(5)
O66 0.024(5) 0.032(6) 0.035(6) -0.003(5) 0.003(5) 0.020(4)
O67 0.038(6) 0.043(7) 0.049(7) 0.004(6) 0.007(6) 0.020(5)
O68 0.043(5) 0.042(5) 0.038(5) -0.006(5) 0.002(5) 0.023(4)
C1 0.044(12) 0.031(11) 0.053(13) 0.003(9) -0.007(10) 0.028(10)
C2 0.078(17) 0.073(16) 0.069(16) 0.017(12) -0.011(12) 0.036(12)
C3 0.060(14) 0.047(13) 0.061(14) 0.008(10) -0.008(11) 0.034(11)
C4 0.039(12) 0.043(12) 0.039(11) 0.010(10) -0.004(9) 0.019(10)
C5 0.046(13) 0.064(14) 0.062(14) -0.008(11) 0.004(10) 0.037(11)
C6 0.034(12) 0.046(13) 0.058(13) -0.001(10) -0.004(10) 0.019(10)
C7 0.023(10) 0.039(11) 0.044(11) 0.004(9) -0.009(9) 0.024(9)
C8 0.036(12) 0.037(12) 0.069(14) -0.002(10) 0.000(10) 0.022(10)
C9 0.12(3) 0.13(3) 0.13(3) -0.004(13) -0.001(13) 0.063(17)
C12 0.061(15) 0.059(14) 0.072(15) -0.006(12) -0.010(12) 0.034(11)
C13 0.072(17) 0.074(17) 0.079(18) 0.008(12) -0.001(12) 0.042(13)
C14 0.065(15) 0.057(15) 0.075(16) 0.002(11) -0.008(11) 0.034(12)
C15 0.030(11) 0.042(12) 0.051(12) -0.012(10) 0.018(9) 0.020(9)
C16 0.075(17) 0.083(18) 0.086(19) 0.008(12) 0.009(12) 0.046(13)
C17 0.080(18) 0.083(18) 0.085(18) 0.015(12) -0.007(12) 0.037(13)
C18 0.053(13) 0.048(13) 0.050(13) 0.022(10) -0.010(10) 0.027(10)
C19 0.063(15) 0.074(16) 0.083(17) -0.001(11) -0.001(11) 0.051(12)
C20 0.040(12) 0.042(12) 0.048(13) 0.003(10) 0.003(9) 0.029(10)
C21 0.061(15) 0.077(16) 0.082(17) 0.016(12) -0.009(11) 0.044(12)
C22 0.044(13) 0.060(14) 0.064(14) -0.006(11) 0.002(10) 0.036(11)
C23 0.064(16) 0.073(17) 0.084(17) -0.007(12) -0.003(12) 0.040(12)
C24 0.057(14) 0.053(15) 0.057(14) -0.011(11) 0.014(11) 0.026(11)
C25 0.047(12) 0.049(13) 0.024(11) -0.002(9) 0.004(9) 0.016(10)
C26 0.084(18) 0.075(17) 0.077(17) 0.004(12) -0.005(12) 0.041(13)
C27 0.052(14) 0.042(13) 0.044(13) 0.001(10) 0.007(10) 0.008(10)
C28 0.051(15) 0.060(15) 0.063(15) 0.001(11) 0.003(11) 0.027(11)
C29 0.059(15) 0.066(15) 0.058(15) 0.014(11) 0.003(11) 0.030(11)
C30 0.037(7) 0.037(7) 0.037(7) 0.0004(14) -0.0005(14) 0.019(4)
C31 0.048(13) 0.060(14) 0.064(14) 0.002(11) 0.019(11) 0.032(11)
C32 0.083(18) 0.089(18) 0.083(18) 0.008(12) -0.006(12) 0.045(13)
C11 0.088(18) 0.072(17) 0.084(18) 0.015(12) -0.002(12) 0.039(13)
C10 0.060(14) 0.064(15) 0.048(14) 0.009(11) -0.005(11) 0.029(11)
O60 0.048(13) 0.073(15) 0.046(12) 0.005(11) -0.015(10) 0.018(11)
U1 0.125(6) 0.104(5) 0.243(9) 0.002(6) 0.000(6) 0.066(5)
U2A 0.152(11) 0.126(10) 0.178(13) -0.001(9) 0.005(10) 0.070(9)
U2B 0.144(11) 0.150(11) 0.186(12) -0.002(9) -0.009(9) 0.091(9)
U3 0.143(7) 0.182(8) 0.167(7) -0.039(7) -0.039(6) 0.068(6)

loop_
_atom_type_symbol
_atom_type_description
_atom_type_scat_dispersion_real
_atom_type_scat_dispersion_imag
_atom_type_scat_source
C C 0.0137 0.0067 'International Tables Vol C Tables 4.2.6.8 and 6.1.1.4'
H H 0.0000 0.0000 'International Tables Vol C Tables 4.2.6.8 and 6.1.1.4'
Cd Cd 0.1061 3.6794 'International Tables Vol C Tables 4.2.6.8 and 6.1.1.4'
O O 0.0389 0.0241 'International Tables Vol C Tables 4.2.6.8 and 6.1.1.4'
Sb Sb 0.1003 4.6759 'International Tables Vol C Tables 4.2.6.8 and 6.1.1.4'
U U -3.9641 10.8496 'International Tables Vol C Tables 4.2.6.8 and 6.1.1.4'

loop_
_geom_angle_atom_site_label_1
_geom_angle_atom_site_label_2
_geom_angle_atom_site_label_3
_geom_angle
_geom_angle_site_symmetry_1
_geom_angle_site_symmetry_3
_geom_angle_publ_flag
O26 Cd1 O35 92.6(12) . . ?
O26 Cd1 O12 93.1(12) . . ?
O35 Cd1 O12 150.1(11) . . ?
O26 Cd1 O25 154.8(16) . . ?
O35 Cd1 O25 105.9(13) . . ?
O12 Cd1 O25 62.4(13) . . ?
O26 Cd1 O2 91.0(13) . . ?
O35 Cd1 O2 85.7(9) . . ?
O12 Cd1 O2 123.5(9) . . ?
O25 Cd1 O2 107.1(13) . . ?
O26 Cd1 O1 93.0(11) . . ?
O35 Cd1 O1 137.7(9) . . ?
O12 Cd1 O1 71.2(9) . . ?
O25 Cd1 O1 84.8(11) . . ?
O2 Cd1 O1 52.4(7) . . ?
O28 Cd2 O28 86.7(8) 3 5 ?
O28 Cd2 O28 86.7(8) 3 . ?
O28 Cd2 O28 86.7(8) 5 . ?
O28 Cd2 O29 157.8(8) 3 . ?
O28 Cd2 O29 93.8(7) 5 . ?
O28 Cd2 O29 71.2(8) . . ?
O28 Cd2 O29 93.8(7) 3 5 ?
O28 Cd2 O29 71.2(8) 5 5 ?
O28 Cd2 O29 157.8(8) . 5 ?
O29 Cd2 O29 107.3(5) . 5 ?
O28 Cd2 O29 71.2(8) 3 3 ?
O28 Cd2 O29 157.8(8) 5 3 ?
O28 Cd2 O29 93.8(7) . 3 ?
O29 Cd2 O29 107.3(5) . 3 ?
O29 Cd2 O29 107.3(5) 5 3 ?
O28 Cd2 Sb2 34.7(6) 3 3 ?
O28 Cd2 Sb2 121.2(6) 5 3 ?
O28 Cd2 Sb2 92.9(6) . 3 ?
O29 Cd2 Sb2 141.2(5) . 3 ?
O29 Cd2 Sb2 100.1(5) 5 3 ?
O29 Cd2 Sb2 36.7(5) 3 3 ?
O28 Cd2 Sb2 92.9(6) 3 5 ?
O28 Cd2 Sb2 34.7(6) 5 5 ?
O28 Cd2 Sb2 121.2(6) . 5 ?
O29 Cd2 Sb2 100.1(5) . 5 ?
O29 Cd2 Sb2 36.7(5) 5 5 ?
O29 Cd2 Sb2 141.2(5) 3 5 ?
Sb2 Cd2 Sb2 118.11(4) 3 5 ?
O28 Cd2 Sb2 121.2(6) 3 . ?
O28 Cd2 Sb2 92.9(6) 5 . ?
O28 Cd2 Sb2 34.7(6) . . ?
O29 Cd2 Sb2 36.7(5) . . ?
O29 Cd2 Sb2 141.2(5) 5 . ?
O29 Cd2 Sb2 100.1(5) 3 . ?
Sb2 Cd2 Sb2 118.11(4) 3 . ?
Sb2 Cd2 Sb2 118.11(4) 5 . ?
O30 Cd3 O27 146.8(8) . 5 ?
O30 Cd3 O32 94.0(8) . . ?
O27 Cd3 O32 68.5(8) 5 . ?
O30 Cd3 O33 96.5(9) . . ?
O27 Cd3 O33 113.2(9) 5 . ?
O32 Cd3 O33 97.8(9) . . ?
O30 Cd3 O34 109.7(9) . . ?
O27 Cd3 O34 95.6(8) 5 . ?
O32 Cd3 O34 153.0(8) . . ?
O33 Cd3 O34 67.6(9) . . ?
O30 Cd3 O29 69.4(7) . . ?
O27 Cd3 O29 85.0(7) 5 . ?
O32 Cd3 O29 98.5(7) . . ?
O33 Cd3 O29 159.1(8) . . ?
O34 Cd3 O29 101.8(7) . . ?
O30 Cd3 Sb4 102.0(6) . . ?
O27 Cd3 Sb4 111.0(6) 5 . ?
O32 Cd3 Sb4 128.8(6) . . ?
O33 Cd3 Sb4 32.7(7) . . ?
O34 Cd3 Sb4 35.2(6) . . ?
O29 Cd3 Sb4 132.7(5) . . ?
O30 Cd3 Sb7 126.3(6) . . ?
O27 Cd3 Sb7 37.1(5) 5 . ?
O32 Cd3 Sb7 33.3(6) . . ?
O33 Cd3 Sb7 99.9(7) . . ?
O34 Cd3 Sb7 123.9(6) . . ?
O29 Cd3 Sb7 100.9(5) . . ?
Sb4 Cd3 Sb7 118.83(9) . . ?
O41 Cd4 O40 80.7(11) . . ?
O41 Cd4 O59 161.0(13) . . ?
O40 Cd4 O59 115.3(14) . . ?
O62 Cd5 O62 82.8(8) 3_665 5_565 ?
O62 Cd5 O62 82.8(8) 3_665 . ?
O62 Cd5 O62 82.8(8) 5_565 . ?
O62 Cd5 O63 70.1(7) 3_665 3_665 ?
O62 Cd5 O63 95.6(7) 5_565 3_665 ?
O62 Cd5 O63 152.8(8) . 3_665 ?
O62 Cd5 O63 152.8(8) 3_665 5_565 ?
O62 Cd5 O63 70.1(7) 5_565 5_565 ?
O62 Cd5 O63 95.6(7) . 5_565 ?
O63 Cd5 O63 109.5(5) 3_665 5_565 ?
O62 Cd5 O63 95.6(7) 3_665 . ?
O62 Cd5 O63 152.8(7) 5_565 . ?
O62 Cd5 O63 70.1(7) . . ?
O63 Cd5 O63 109.5(5) 3_665 . ?
O63 Cd5 O63 109.5(5) 5_565 . ?
O62 Cd5 Sb10 35.3(5) 3_665 3_665 ?
O62 Cd5 Sb10 95.3(6) 5_565 3_665 ?
O62 Cd5 Sb10 117.1(6) . 3_665 ?
O63 Cd5 Sb10 35.8(5) 3_665 3_665 ?
O63 Cd5 Sb10 142.7(5) 5_565 3_665 ?
O63 Cd5 Sb10 98.8(5) . 3_665 ?
O62 Cd5 Sb10 117.1(6) 3_665 5_565 ?
O62 Cd5 Sb10 35.3(5) 5_565 5_565 ?
O62 Cd5 Sb10 95.3(6) . 5_565 ?
O63 Cd5 Sb10 98.8(5) 3_665 5_565 ?
O63 Cd5 Sb10 35.8(5) 5_565 5_565 ?
O63 Cd5 Sb10 142.7(5) . 5_565 ?
Sb10 Cd5 Sb10 118.12(4) 3_665 5_565 ?
O62 Cd5 Sb10 95.3(6) 3_665 . ?
O62 Cd5 Sb10 117.1(6) 5_565 . ?
O62 Cd5 Sb10 35.3(5) . . ?
O63 Cd5 Sb10 142.7(5) 3_665 . ?
O63 Cd5 Sb10 98.8(5) 5_565 . ?
O63 Cd5 Sb10 35.8(5) . . ?
Sb10 Cd5 Sb10 118.12(4) 3_665 . ?
Sb10 Cd5 Sb10 118.12(4) 5_565 . ?
O61 Cd6 O67 112.4(9) 3_665 . ?
O61 Cd6 O66 96.5(8) 3_665 . ?
O67 Cd6 O66 71.7(7) . . ?
O61 Cd6 O68 69.7(8) 3_665 . ?
O67 Cd6 O68 92.2(9) . . ?
O66 Cd6 O68 153.4(7) . . ?
O61 Cd6 O64 149.9(8) 3_665 . ?
O67 Cd6 O64 94.1(8) . . ?
O66 Cd6 O64 105.6(7) . . ?
O68 Cd6 O64 96.3(8) . . ?
O61 Cd6 O63 86.7(8) 3_665 . ?
O67 Cd6 O63 159.4(8) . . ?
O66 Cd6 O63 99.4(7) . . ?
O68 Cd6 O63 102.2(8) . . ?
O64 Cd6 O63 69.9(7) . . ?
O61 Cd6 Sb15 110.4(6) 3_665 . ?
O67 Cd6 Sb15 34.7(6) . . ?
O66 Cd6 Sb15 37.2(5) . . ?
O68 Cd6 Sb15 125.0(6) . . ?
O64 Cd6 Sb15 99.5(6) . . ?
O63 Cd6 Sb15 132.7(5) . . ?
O61 Cd6 Sb14 35.8(6) 3_665 . ?
O67 Cd6 Sb14 98.8(6) . . ?
O66 Cd6 Sb14 125.0(5) . . ?
O68 Cd6 Sb14 34.8(5) . . ?
O64 Cd6 Sb14 129.3(6) . . ?
O63 Cd6 Sb14 101.5(5) . . ?
Sb15 Cd6 Sb14 118.35(9) . . ?
O27 Sb1 O28 86.1(9) . . ?
O27 Sb1 O4 102.6(10) . . ?
O28 Sb1 O4 80.9(9) . . ?
O27 Sb1 O5 82.4(9) . . ?
O28 Sb1 O5 151.2(9) . . ?
O4 Sb1 O5 76.1(9) . . ?
O34 Sb2 O28 92.0(9) 3 . ?
O34 Sb2 O29 87.4(9) 3 . ?
O28 Sb2 O29 85.5(8) . . ?
O34 Sb2 Cd2 86.2(7) 3 . ?
O28 Sb2 Cd2 41.4(6) . . ?
O29 Sb2 Cd2 44.4(6) . . ?
O9 Sb3 O30 92.1(9) . . ?
O9 Sb3 O29 78.4(9) . . ?
O30 Sb3 O29 82.0(9) . . ?
O9 Sb3 O7 77.7(10) . . ?
O30 Sb3 O7 83.4(10) . . ?
O29 Sb3 O7 151.5(9) . . ?
O33 Sb4 O16 96.4(11) . . ?
O33 Sb4 O34 82.5(9) . . ?
O16 Sb4 O34 86.1(11) . . ?
O33 Sb4 O17 85.3(10) . . ?
O16 Sb4 O17 76.9(11) . . ?
O34 Sb4 O17 157.7(10) . . ?
O33 Sb4 Cd3 40.9(7) . . ?
O16 Sb4 Cd3 87.1(8) . . ?
O34 Sb4 Cd3 42.0(7) . . ?
O17 Sb4 Cd3 121.7(7) . . ?
O33 Sb5 O21 94.5(11) . . ?
O33 Sb5 O31 85.2(10) . . ?
O21 Sb5 O31 79.5(10) . . ?
O33 Sb5 O19 81.8(11) . . ?
O21 Sb5 O19 72.2(10) . . ?
O31 Sb5 O19 147.6(10) . . ?
O15 Sb6 O30 99.5(11) . . ?
O15 Sb6 O31 75.7(10) . . ?
O30 Sb6 O31 87.4(9) . . ?
O15 Sb6 O13 76.4(11) . . ?
O30 Sb6 O13 81.5(9) . . ?
O31 Sb6 O13 147.7(10) . . ?
O32 Sb7 O22 92.9(10) . . ?
O32 Sb7 O27 79.1(9) . 5 ?
O22 Sb7 O27 88.5(10) . 5 ?
O32 Sb7 O23 84.2(9) . . ?
O22 Sb7 O23 73.6(10) . . ?
O27 Sb7 O23 154.9(10) 5 . ?
O32 Sb7 Cd3 40.2(7) . . ?
O22 Sb7 Cd3 80.5(8) . . ?
O27 Sb7 Cd3 41.2(6) 5 . ?
O23 Sb7 Cd3 116.6(7) . . ?
O10 Sb8 O32 94.4(9) . . ?
O10 Sb8 O31 79.0(9) . . ?
O32 Sb8 O31 87.5(9) . . ?
O10 Sb8 O11 76.0(9) . . ?
O32 Sb8 O11 79.8(9) . . ?
O31 Sb8 O11 150.9(9) . . ?
O37 Sb9 O61 99.7(10) . . ?
O37 Sb9 O62 81.4(10) . . ?
O61 Sb9 O62 91.1(9) . . ?
O37 Sb9 O36 75.3(10) . . ?
O61 Sb9 O36 79.7(10) . . ?
O62 Sb9 O36 153.0(9) . . ?
O66 Sb10 O63 86.8(8) 5_565 . ?
O66 Sb10 O62 92.8(8) 5_565 . ?
O63 Sb10 O62 83.4(8) . . ?
O66 Sb10 Cd5 81.7(6) 5_565 . ?
O63 Sb10 Cd5 44.2(6) . . ?
O62 Sb10 Cd5 40.5(6) . . ?
O64 Sb11 O44 94.1(9) . . ?
O64 Sb11 O63 82.0(8) . . ?
O44 Sb11 O63 81.3(8) . . ?
O64 Sb11 O45 85.6(9) . . ?
O44 Sb11 O45 77.0(9) . . ?
O63 Sb11 O45 154.1(8) . . ?
O64 Sb12 O65 91.5(9) . . ?
O64 Sb12 O56 97.0(10) . . ?
O65 Sb12 O56 82.3(9) . . ?
O64 Sb12 O57 74.2(9) . . ?
O65 Sb12 O57 150.6(9) . . ?
O56 Sb12 O57 74.3(10) . . ?
O68 Sb13 O43 99.8(9) . . ?
O68 Sb13 O65 87.6(9) . . ?
O43 Sb13 O65 73.9(8) . . ?
O68 Sb13 O42 79.1(10) . . ?
O43 Sb13 O42 76.5(9) . . ?
O65 Sb13 O42 144.8(9) . . ?
O68 Sb14 O61 79.0(9) . 3_665 ?
O68 Sb14 O49 91.0(10) . . ?
O61 Sb14 O49 88.6(9) 3_665 . ?
O68 Sb14 O47 79.8(9) . . ?
O61 Sb14 O47 153.6(9) 3_665 . ?
O49 Sb14 O47 76.1(10) . . ?
O68 Sb14 Cd6 41.3(7) . . ?
O61 Sb14 Cd6 38.8(6) 3_665 . ?
O49 Sb14 Cd6 82.4(7) . . ?
O47 Sb14 Cd6 116.5(6) . . ?
O67 Sb15 O66 79.9(8) . . ?
O67 Sb15 O55 93.2(9) . . ?
O66 Sb15 O55 85.4(9) . . ?
O67 Sb15 O53 86.7(9) . . ?
O66 Sb15 O53 153.3(8) . . ?
O55 Sb15 O53 72.4(10) . . ?
O67 Sb15 Cd6 39.6(7) . . ?
O66 Sb15 Cd6 40.4(5) . . ?
O55 Sb15 Cd6 86.3(7) . . ?
O53 Sb15 Cd6 121.3(7) . . ?
O50 Sb16 O67 95.3(11) . . ?
O50 Sb16 O65 77.4(10) . . ?
O67 Sb16 O65 82.9(9) . . ?
O50 Sb16 O51 81.0(10) . . ?
O67 Sb16 O51 80.7(9) . . ?
O65 Sb16 O51 151.3(8) . . ?
C1 O1 Cd1 87.3(18) . . ?
C1 O2 Cd1 99.1(18) . . ?
C2 O3 H3B 109.5 . . ?
C3 O4 Sb1 118.4(18) . . ?
C4 O5 Sb1 115.8(19) . . ?
C5 O7 Sb3 116(2) . . ?
C6 O9 Sb3 117(2) . . ?
C7 O10 Sb8 119.0(19) . . ?
C8 O11 Sb8 113(2) . . ?
C8 O12 Cd1 123(2) . . ?
C9 O13 Sb6 112(3) . . ?
C10 O15 Sb6 122.4(19) . . ?
C11 O16 Sb4 119(2) . . ?
C12 O17 Sb4 114(2) . . ?
C12 O18 U2B 110(2) . . ?
C12 O18 U2A 99.4(18) . . ?
U2B O18 U2A 37.1(8) . . ?
C13 O19 Sb5 117(2) . . ?
C14 O21 Sb5 124(2) . . ?
C15 O22 Sb7 124(2) . . ?
C16 O23 Sb7 104(2) . . ?
Cd1 O25 H25A 120.0 . . ?
Cd1 O25 H25B 120.0 . . ?
H25A O25 H25B 120.0 . . ?
Cd1 O26 H26B 120.0 . . ?
Cd1 O26 H26C 120.0 . . ?
H26B O26 H26C 120.0 . . ?
Sb1 O27 Sb7 123.6(12) . 3 ?
Sb1 O27 Cd3 134.1(10) . 3 ?
Sb7 O27 Cd3 101.6(9) 3 3 ?
Sb2 O28 Sb1 129.4(10) . . ?
Sb2 O28 Cd2 104.0(9) . . ?
Sb1 O28 Cd2 124.7(10) . . ?
Sb2 O29 Sb3 112.7(9) . . ?
Sb2 O29 Cd2 98.9(8) . . ?
Sb3 O29 Cd2 126.1(10) . . ?
Sb2 O29 Cd3 112.5(9) . . ?
Sb3 O29 Cd3 99.3(8) . . ?
Cd2 O29 Cd3 107.5(7) . . ?
Sb6 O30 Sb3 122.5(12) . . ?
Sb6 O30 Cd3 125.0(11) . . ?
Sb3 O30 Cd3 109.2(9) . . ?
Sb5 O31 Sb8 123.1(12) . . ?
Sb5 O31 Sb6 119.0(12) . . ?
Sb8 O31 Sb6 117.8(11) . . ?
Sb7 O32 Sb8 123.0(11) . . ?
Sb7 O32 Cd3 106.5(10) . . ?
Sb8 O32 Cd3 122.5(10) . . ?
Sb4 O33 Sb5 124.6(12) . . ?
Sb4 O33 Cd3 106.4(11) . . ?
Sb5 O33 Cd3 125.2(12) . . ?
Sb2 O34 Sb4 123.6(12) 5 . ?
Sb2 O34 Cd3 127.7(11) 5 . ?
Sb4 O34 Cd3 102.8(10) . . ?
C17 O35 Cd1 130(3) . . ?
C17 O36 Sb9 110(3) . . ?
C18 O37 Sb9 123(2) . . ?
C19 O38 H38A 109.5 . . ?
C20 O39 U1 138(3) . 5_565 ?
C20 O40 Cd4 96(3) . . ?
C21 O41 Cd4 126(2) . . ?
C21 O42 Sb13 110(2) . . ?
C22 O43 Sb13 123.0(18) . . ?
C23 O44 Sb11 119(2) . . ?
C24 O45 Sb11 110.0(19) . . ?
C25 O47 Sb14 115(2) . . ?
C26 O49 Sb14 120(2) . . ?
C27 O50 Sb16 117.2(19) . . ?
C28 O51 Sb16 104(2) . . ?
C28 O52 U1 121(2) . . ?
C29 O53 Sb15 112(2) . . ?
C30 O55 Sb15 121(2) . . ?
C31 O56 Sb12 122(2) . . ?
C32 O57 Sb12 112(2) . . ?
C32 O58 U3 95(2) . . ?
Cd4 O59 H59A 127.3 . . ?
Cd4 O59 H59B 112.7 . . ?
H59A O59 H59B 120.0 . . ?
Sb9 O61 Sb14 122.6(11) . 5_565 ?
Sb9 O61 Cd6 131.7(11) . 5_565 ?
Sb14 O61 Cd6 105.4(10) 5_565 5_565 ?
Sb10 O62 Sb9 122.6(10) . . ?
Sb10 O62 Cd5 104.2(9) . . ?
Sb9 O62 Cd5 126.1(10) . . ?
Sb10 O63 Sb11 110.5(9) . . ?
Sb10 O63 Cd6 115.4(9) . . ?
Sb11 O63 Cd6 100.3(8) . . ?
Sb10 O63 Cd5 99.9(8) . . ?
Sb11 O63 Cd5 121.9(9) . . ?
Cd6 O63 Cd5 109.5(8) . . ?
Sb11 O64 Sb12 124.9(12) . . ?
Sb11 O64 Cd6 107.6(9) . . ?
Sb12 O64 Cd6 120.8(11) . . ?
Sb12 O65 Sb13 123.2(11) . . ?
Sb12 O65 Sb16 119.9(10) . . ?
Sb13 O65 Sb16 116.3(10) . . ?
Sb10 O66 Sb15 117.9(9) 3_665 . ?
Sb10 O66 Cd6 131.5(10) 3_665 . ?
Sb15 O66 Cd6 102.4(7) . . ?
Sb15 O67 Sb16 121.1(12) . . ?
Sb15 O67 Cd6 105.7(10) . . ?
Sb16 O67 Cd6 130.2(11) . . ?
Sb13 O68 Sb14 126.1(12) . . ?
Sb13 O68 Cd6 126.8(11) . . ?
Sb14 O68 Cd6 103.9(9) . . ?
O2 C1 O1 121(3) . . ?
O2 C1 C2 123(2) . . ?
O1 C1 C2 116(2) . . ?
O3 C2 C3 110(3) . . ?
O3 C2 C1 104(2) . . ?
C3 C2 C1 105(3) . . ?
O3 C2 H2A 112.5 . . ?
C3 C2 H2A 112.5 . . ?
C1 C2 H2A 112.5 . . ?
O4 C3 C2 110(3) . . ?
O4 C3 C4 110(3) . . ?
C2 C3 C4 114(3) . . ?
O4 C3 H3A 107.9 . . ?
C2 C3 H3A 107.9 . . ?
C4 C3 H3A 107.9 . . ?
O5 C4 O6 121(3) . . ?
O5 C4 C3 119(3) . . ?
O6 C4 C3 120(3) . . ?
O7 C5 O8 127(4) . . ?
O7 C5 C6 115(3) . . ?
O8 C5 C6 117(3) . . ?
C7 C6 O9 108(3) . . ?
C7 C6 C5 113(3) . . ?
O9 C6 C5 111(3) . . ?
C7 C6 H6A 108.3 . . ?
O9 C6 H6A 108.3 . . ?
C5 C6 H6A 108.3 . . ?
O10 C7 C6 109(3) . . ?
O10 C7 C8 114(2) . . ?
C6 C7 C8 118(2) . . ?
O10 C7 H7A 104.7 . . ?
C6 C7 H7A 104.7 . . ?
C8 C7 H7A 104.7 . . ?
O11 C8 O12 127(3) . . ?
O11 C8 C7 118(2) . . ?
O12 C8 C7 114(2) . . ?
O14 C9 O13 116(3) . . ?
O14 C9 C10 120(3) . . ?
O13 C9 C10 123(3) . . ?
O18 C12 O17 129(3) . . ?
O18 C12 C11 116(2) . . ?
O17 C12 C11 113(3) . . ?
O18 C12 U2B 46.8(16) . . ?
O17 C12 U2B 91.0(19) . . ?
C11 C12 U2B 153(3) . . ?
O19 C13 O20 128(4) . . ?
O19 C13 C14 114(3) . . ?
O20 C13 C14 112(3) . . ?
O21 C14 C13 109(3) . . ?
O21 C14 C15 111(3) . . ?
C13 C14 C15 111(3) . . ?
O21 C14 H14B 108.7 . . ?
C13 C14 H14B 108.7 . . ?
C15 C14 H14B 108.7 . . ?
O22 C15 C14 113(3) . . ?
O22 C15 C16 109(2) . . ?
C14 C15 C16 108(3) . . ?
O22 C15 H15B 105.0 . . ?
C14 C15 H15B 115.9 . . ?
C16 C15 H15B 105.8 . . ?
O24 C16 O23 111(3) . . ?
O24 C16 C15 125(3) . . ?
O23 C16 C15 118(3) . . ?
O36 C17 O35 123(4) . . ?
O36 C17 C18 124(4) . . ?
O35 C17 C18 113(4) . . ?
O37 C18 C19 115(3) . . ?
O37 C18 C17 107(3) . . ?
C19 C18 C17 115(3) . . ?
O37 C18 H18B 106.4 . . ?
C19 C18 H18B 106.4 . . ?
C17 C18 H18B 106.4 . . ?
O38 C19 C18 115(3) . . ?
O38 C19 C20 111(3) . . ?
C18 C19 C20 106(3) . . ?
O38 C19 H19B 108.4 . . ?
C18 C19 H19B 108.4 . . ?
C20 C19 H19B 108.4 . . ?
O39 C20 O40 100(3) . . ?
O39 C20 C19 107(3) . . ?
O40 C20 C19 113(3) . . ?
O41 C21 O42 125(3) . . ?
O41 C21 C22 113(3) . . ?
O42 C21 C22 122(3) . . ?
O43 C22 C23 111(3) . . ?
O43 C22 C21 108(2) . . ?
C23 C22 C21 111(3) . . ?
O43 C22 H22B 109.2 . . ?
C23 C22 H22B 109.2 . . ?
C21 C22 H22B 109.2 . . ?
O44 C23 C22 110(3) . . ?
O44 C23 C24 113(3) . . ?
C22 C23 C24 106(3) . . ?
O44 C23 H23B 109.2 . . ?
C22 C23 H23B 109.2 . . ?
C24 C23 H23B 109.2 . . ?
O45 C24 O46 122(3) . . ?
O45 C24 C23 121(3) . . ?
O46 C24 C23 115(3) . . ?
O47 C25 O48 133(3) . . ?
O47 C25 C26 118(3) . . ?
O48 C25 C26 109(3) . . ?
O49 C26 C27 110(3) . . ?
O49 C26 C25 111(3) . . ?
C27 C26 C25 102(3) . . ?
O49 C26 H26A 111.0 . . ?
C27 C26 H26A 111.0 . . ?
C25 C26 H26A 111.0 . . ?
C26 C27 C28 113(3) . . ?
C26 C27 O50 111(3) . . ?
C28 C27 O50 110(3) . . ?
C26 C27 H27A 107.6 . . ?
C28 C27 H27A 107.6 . . ?
O50 C27 H27A 107.6 . . ?
O51 C28 O52 116(3) . . ?
O51 C28 C27 127(3) . . ?
O52 C28 C27 116(3) . . ?
O53 C29 O54 140(3) . . ?
O53 C29 C30 118(3) . . ?
O54 C29 C30 100(3) . . ?
O55 C30 C31 112(3) . . ?
O55 C30 C29 115(3) . . ?
C31 C30 C29 111(3) . . ?
O55 C30 H30B 106.1 . . ?
C31 C30 H30B 106.1 . . ?
C29 C30 H30B 106.1 . . ?
O56 C31 C30 104(3) . . ?
O56 C31 C32 110(3) . . ?
C30 C31 C32 119(3) . . ?
O56 C31 H31B 107.5 . . ?
C30 C31 H31B 107.5 . . ?
C32 C31 H31B 107.5 . . ?
O58 C32 O57 146(4) . . ?
O58 C32 C31 93(3) . . ?
O57 C32 C31 120(3) . . ?
O58 C32 U3 60(2) . . ?
O57 C32 U3 86(2) . . ?
C31 C32 U3 153(2) . . ?
O16 C11 C10 114(3) . . ?
O16 C11 C12 115(3) . . ?
C10 C11 C12 111(3) . . ?
O16 C11 H11A 105.2 . . ?
C10 C11 H11A 105.2 . . ?
C12 C11 H11A 105.2 . . ?
C11 C10 C9 118(3) . . ?
C11 C10 O15 107(3) . . ?
C9 C10 O15 102(3) . . ?
C11 C10 H10A 109.5 . . ?
C9 C10 H10A 109.5 . . ?
O15 C10 H10A 109.5 . . ?
O52 U1 O39 103.2(13) . 3_665 ?
U2B U2A O18 57.2(11) . . ?
U2A U2B O18 85.7(13) . . ?
U2A U2B C12 81.6(13) . . ?
O18 U2B C12 23.0(7) . . ?
U3 U3 U3 60.001(1) 3_665 5_565 ?
U3 U3 O58 134.7(9) 3_665 . ?
U3 U3 O58 148.8(8) 5_565 . ?
U3 U3 C32 139.2(11) 3_665 . ?
U3 U3 C32 124.1(8) 5_565 . ?
O58 U3 C32 24.9(6) . . ?

loop_
_geom_bond_atom_site_label_1
_geom_bond_atom_site_label_2
_geom_bond_distance
_geom_bond_site_symmetry_2
_geom_bond_publ_flag
Cd1 O26 1.82(3) . ?
Cd1 O35 2.25(3) . ?
Cd1 O12 2.32(3) . ?
Cd1 O25 2.35(4) . ?
Cd1 O2 2.37(2) . ?
Cd1 O1 2.60(3) . ?
Cd2 O28 2.280(19) 3 ?
Cd2 O28 2.280(19) 5 ?
Cd2 O28 2.280(19) . ?
Cd2 O29 2.37(2) . ?
Cd2 O29 2.37(2) 5 ?
Cd2 O29 2.37(2) 3 ?
Cd2 Sb2 3.349(2) 3 ?
Cd2 Sb2 3.349(2) 5 ?
Cd2 Sb2 3.349(2) . ?
Cd3 O30 2.24(2) . ?
Cd3 O27 2.28(2) 5 ?
Cd3 O32 2.28(2) . ?
Cd3 O33 2.30(2) . ?
Cd3 O34 2.31(2) . ?
Cd3 O29 2.452(19) . ?
Cd3 Sb4 3.370(3) . ?
Cd3 Sb7 3.390(3) . ?
Cd4 O41 2.31(3) . ?
Cd4 O40 2.38(4) . ?
Cd4 O59 2.43(4) . ?
Cd5 O62 2.25(2) 3_665 ?
Cd5 O62 2.25(2) 5_565 ?
Cd5 O62 2.25(2) . ?
Cd5 O63 2.38(2) 3_665 ?
Cd5 O63 2.38(2) 5_565 ?
Cd5 O63 2.38(2) . ?
Cd5 Sb10 3.358(2) 3_665 ?
Cd5 Sb10 3.358(2) 5_565 ?
Cd5 Sb10 3.358(2) . ?
Cd6 O61 2.21(2) 3_665 ?
Cd6 O67 2.24(2) . ?
Cd6 O66 2.247(17) . ?
Cd6 O68 2.31(2) . ?
Cd6 O64 2.35(2) . ?
Cd6 O63 2.37(2) . ?
Cd6 Sb15 3.385(3) . ?
Cd6 Sb14 3.394(3) . ?
Sb1 O27 1.95(2) . ?
Sb1 O28 2.03(2) . ?
Sb1 O4 2.06(3) . ?
Sb1 O5 2.23(2) . ?
Sb2 O34 1.95(2) 3 ?
Sb2 O28 1.96(2) . ?
Sb2 O29 2.03(2) . ?
Sb3 O9 1.98(3) . ?
Sb3 O30 2.00(2) . ?
Sb3 O29 2.075(19) . ?
Sb3 O7 2.21(3) . ?
Sb4 O33 1.90(3) . ?
Sb4 O16 1.92(3) . ?
Sb4 O34 1.99(2) . ?
Sb4 O17 2.30(3) . ?
Sb5 O33 2.04(3) . ?
Sb5 O21 2.04(3) . ?
Sb5 O31 2.08(2) . ?
Sb5 O19 2.21(3) . ?
Sb6 O15 1.95(3) . ?
Sb6 O30 1.97(2) . ?
Sb6 O31 2.16(3) . ?
Sb6 O13 2.33(3) . ?
Sb7 O32 1.94(2) . ?
Sb7 O22 1.98(2) . ?
Sb7 O27 2.09(2) 5 ?
Sb7 O23 2.46(3) . ?
Sb8 O10 2.02(2) . ?
Sb8 O32 2.06(2) . ?
Sb8 O31 2.08(2) . ?
Sb8 O11 2.34(2) . ?
Sb9 O37 1.89(3) . ?
Sb9 O61 2.03(2) . ?
Sb9 O62 2.07(2) . ?
Sb9 O36 2.34(3) . ?
Sb10 O66 1.974(18) 5_565 ?
Sb10 O63 1.995(19) . ?
Sb10 O62 2.00(2) . ?
Sb11 O64 1.95(2) . ?
Sb11 O44 2.07(2) . ?
Sb11 O63 2.16(2) . ?
Sb11 O45 2.30(2) . ?
Sb12 O64 1.97(2) . ?
Sb12 O65 2.00(2) . ?
Sb12 O56 2.05(3) . ?
Sb12 O57 2.39(3) . ?
Sb13 O68 1.91(2) . ?
Sb13 O43 1.98(2) . ?
Sb13 O65 2.14(2) . ?
Sb13 O42 2.34(3) . ?
Sb14 O68 1.99(2) . ?
Sb14 O61 2.06(2) 3_665 ?
Sb14 O49 2.08(2) . ?
Sb14 O47 2.22(2) . ?
Sb15 O67 2.00(2) . ?
Sb15 O66 2.094(19) . ?
Sb15 O55 2.16(3) . ?
Sb15 O53 2.40(3) . ?
Sb16 O50 1.97(3) . ?
Sb16 O67 2.01(2) . ?
Sb16 O65 2.18(2) . ?
Sb16 O51 2.41(3) . ?
O1 C1 1.29(2) . ?
O2 C1 1.25(2) . ?
O3 C2 1.409(14) . ?
O3 H3B 0.8400 . ?
O4 C3 1.48(4) . ?
O5 C4 1.27(2) . ?
O6 C4 1.28(2) . ?
O7 C5 1.25(2) . ?
O8 C5 1.25(2) . ?
O9 C6 1.52(4) . ?
O10 C7 1.45(3) . ?
O11 C8 1.27(2) . ?
O12 C8 1.28(2) . ?
O13 C9 1.25(3) . ?
O14 C9 1.25(3) . ?
O15 C10 1.64(5) . ?
O16 C11 1.41(4) . ?
O17 C12 1.24(2) . ?
O18 C12 1.23(2) . ?
O18 U2B 2.30(3) . ?
O18 U2A 2.73(4) . ?
O19 C13 1.25(2) . ?
O20 C13 1.26(2) . ?
O21 C14 1.36(5) . ?
O22 C15 1.40(4) . ?
O23 C16 1.28(2) . ?
O24 C16 1.25(2) . ?
O25 H25A 0.9500 . ?
O25 H25B 0.9500 . ?
O26 H26B 0.9500 . ?
O26 H26C 0.9500 . ?
O35 C17 1.38(5) . ?
O36 C17 1.15(5) . ?
O37 C18 1.44(4) . ?
O38 C19 1.35(5) . ?
O38 H38A 0.8400 . ?
O39 C20 1.26(2) . ?
O39 U1 2.38(4) 5_565 ?
O40 C20 1.28(2) . ?
O41 C21 1.26(2) . ?
O42 C21 1.27(2) . ?
O43 C22 1.43(4) . ?
O44 C23 1.37(5) . ?
O45 C24 1.27(2) . ?
O46 C24 1.28(2) . ?
O47 C25 1.34(4) . ?
O48 C25 1.34(4) . ?
O49 C26 1.43(5) . ?
O50 C27 1.55(4) . ?
O51 C28 1.27(2) . ?
O52 C28 1.29(2) . ?
O52 U1 2.31(3) . ?
O53 C29 1.27(5) . ?
O54 C29 1.31(5) . ?
O55 C30 1.33(4) . ?
O56 C31 1.45(5) . ?
O57 C32 1.27(2) . ?
O58 C32 1.27(2) . ?
O58 U3 2.60(3) . ?
O59 H59A 0.9369 . ?
O59 H59B 0.9357 . ?
C1 C2 1.55(2) . ?
C2 C3 1.52(3) . ?
C2 H2A 1.0000 . ?
C3 C4 1.52(2) . ?
C3 H3A 1.0000 . ?
C5 C6 1.52(5) . ?
C6 C7 1.49(4) . ?
C6 H6A 1.0000 . ?
C7 C8 1.49(4) . ?
C7 H7A 1.0000 . ?
C9 C10 1.53(3) . ?
C12 C11 1.535(18) . ?
C12 U2B 2.97(3) . ?
C13 C14 1.520(19) . ?
C14 C15 1.52(2) . ?
C14 H14B 1.0000 . ?
C15 C16 1.541(18) . ?
C15 H15B 1.0004 . ?
C17 C18 1.52(3) . ?
C18 C19 1.51(3) . ?
C18 H18B 1.0000 . ?
C19 C20 1.53(3) . ?
C19 H19B 1.0000 . ?
C21 C22 1.56(2) . ?
C22 C23 1.52(3) . ?
C22 H22B 1.0000 . ?
C23 C24 1.53(3) . ?
C23 H23B 1.0000 . ?
C25 C26 1.52(3) . ?
C26 C27 1.51(3) . ?
C26 H26A 1.0000 . ?
C27 C28 1.519(19) . ?
C27 H27A 1.0000 . ?
C29 C30 1.52(2) . ?
C30 C31 1.52(2) . ?
C30 H30B 1.0000 . ?
C31 C32 1.53(3) . ?
C31 H31B 1.0000 . ?
C32 U3 3.00(4) . ?
C11 C10 1.53(3) . ?
C11 H11A 1.0000 . ?
C10 H10A 1.0000 . ?
U2A U2B 1.65(3) . ?
U3 U3 2.22(2) 3_665 ?
U3 U3 2.22(2) 5_565 ?
